data_2232722
loop_
_publ_author_name
'Gon\,calves, Raoni S. B.'
'de Souza, Marcus V. N.'
'Wardell, James L.'
'Wardell, Solange M. S. V.'
'Tiekink, Edward R. T.'

_publ_section_title
;
 <i>tert</i>-Butyl
 2-{[2,8-bis(trifluoromethyl)quinolin-4-yl](hydroxy)methyl}piperidine-1-carboxylate
;
_journal_coeditor_code HB6499
_journal_issue 12
_journal_name_full 'Acta Crystallographica Section E'
_journal_page_first o3315
_journal_page_last o3316
_journal_paper_doi 10.1107/S1600536811047726
_journal_volume 67
_journal_year 2011
_chemical_formula_iupac 'C22 H24 F6 N2 O3'
_chemical_formula_moiety 'C22 H24 F6 N2 O3'
_chemical_formula_sum 'C22 H24 F6 N2 O3'
_chemical_formula_weight 478.43
_chemical_name_systematic
;
<i>tert</i>-Butyl 2-{[2,8-bis(trifluoromethyl)quinolin-4-
yl](hydroxy)methyl}piperidine-1-carboxylate
;
_space_group_IT_number 19
_symmetry_cell_setting orthorhombic
_symmetry_space_group_name_Hall 'P 2ac 2ab'
_symmetry_space_group_name_H-M 'P 21 21 21'
_atom_sites_solution_hydrogens geom
_atom_sites_solution_primary direct
_atom_sites_solution_secondary difmap
_audit_creation_method SHELXL-97
_cell_angle_alpha 90.00
_cell_angle_beta 90.00
_cell_angle_gamma 90.00
_cell_formula_units_Z 4
_cell_length_a 9.888(3)
_cell_length_b 10.696(3)
_cell_length_c 21.158(5)
_cell_measurement_reflns_used 2676
_cell_measurement_temperature 100(2)
_cell_measurement_theta_max 66.3
_cell_measurement_theta_min 21.7
_cell_volume 2237.7(11)
_computing_cell_refinement '<i>CrystalClear-SM Expert</i> (Rigaku, 2011)'
_computing_data_collection '<i>CrystalClear-SM Expert</i> (Rigaku, 2011)'
_computing_data_reduction '<i>CrystalClear-SM Expert</i> (Rigaku, 2011)'
_computing_molecular_graphics 'ORTEP-3 (Farrugia, 1997) and DIAMOND (Brandenburg, 2006)'
_computing_publication_material 'publCIF (Westrip, 2010)'
_computing_structure_refinement 'SHELXL97 (Sheldrick, 2008)'
_computing_structure_solution 'SHELXS97 (Sheldrick, 2008)'
_diffrn_ambient_temperature 100(2)
_diffrn_detector_area_resol_mean 22.2222
_diffrn_measured_fraction_theta_full 0.967
_diffrn_measured_fraction_theta_max 0.967
_diffrn_measurement_device 'AFC11 (Right): Eulerian 3 circle'
_diffrn_measurement_device_type 'Rigaku Saturn944+'
_diffrn_measurement_method 'profile data from \w-scans'
_diffrn_radiation_monochromator confocal
_diffrn_radiation_source 'fine-focus sealed tube'
_diffrn_radiation_type CuK\a
_diffrn_radiation_wavelength 1.54187
_diffrn_reflns_av_R_equivalents 0.0371
_diffrn_reflns_av_sigmaI/netI 0.0230
_diffrn_reflns_limit_h_max 11
_diffrn_reflns_limit_h_min -11
_diffrn_reflns_limit_k_max 12
_diffrn_reflns_limit_k_min -11
_diffrn_reflns_limit_l_max 24
_diffrn_reflns_limit_l_min -25
_diffrn_reflns_number 10899
_diffrn_reflns_theta_full 66.51
_diffrn_reflns_theta_max 66.51
_diffrn_reflns_theta_min 4.94
_exptl_absorpt_coefficient_mu 1.115
_exptl_absorpt_correction_T_max 1.000
_exptl_absorpt_correction_T_min 0.863
_exptl_absorpt_correction_type multi-scan
_exptl_absorpt_process_details '(<i>CrystalClear-SM Expert</i>; Rigaku, 2011)'
_exptl_crystal_colour Colourless
_exptl_crystal_density_diffrn 1.420
_exptl_crystal_density_method 'not measured'
_exptl_crystal_description Chip
_exptl_crystal_F_000 992
_exptl_crystal_size_max 0.12
_exptl_crystal_size_mid 0.11
_exptl_crystal_size_min 0.10
_refine_diff_density_max 0.369
_refine_diff_density_min -0.441
_refine_ls_abs_structure_details 'Flack (1983), 1532 Friedel pairs'
_refine_ls_abs_structure_Flack -0.08(13)
_refine_ls_extinction_method none
_refine_ls_goodness_of_fit_ref 1.131
_refine_ls_hydrogen_treatment mixed
_refine_ls_matrix_type full
_refine_ls_number_parameters 314
_refine_ls_number_reflns 3722
_refine_ls_number_restraints 31
_refine_ls_restrained_S_all 1.219
_refine_ls_R_factor_all 0.0547
_refine_ls_R_factor_gt 0.0541
_refine_ls_shift/su_max 0.000
_refine_ls_shift/su_mean 0.000
_refine_ls_structure_factor_coef Fsqd
_refine_ls_weighting_details 'calc w=1/[\s^2^(Fo^2^)+(0.0998P)^2^+0.2114P] where P=(Fo^2^+2Fc^2^)/3'
_refine_ls_weighting_scheme calc
_refine_ls_wR_factor_gt 0.1282
_refine_ls_wR_factor_ref 0.1297
_reflns_number_gt 3640
_reflns_number_total 3722
_reflns_threshold_expression I>2\s(I)
_cod_data_source_file hb6499.cif
_cod_data_source_block I
_cod_original_cell_volume 2237.7(10)
_cod_database_code 2232722
_cod_database_fobs_code 2232722

loop_
_symmetry_equiv_pos_as_xyz
'x, y, z'
'-x+1/2, -y, z+1/2'
'-x, y+1/2, -z+1/2'
'x+1/2, -y+1/2, -z'

loop_
_atom_site_type_symbol
_atom_site_label
_atom_site_fract_x
_atom_site_fract_y
_atom_site_fract_z
_atom_site_U_iso_or_equiv
_atom_site_adp_type
_atom_site_calc_flag
_atom_site_refinement_flags
_atom_site_occupancy
_atom_site_symmetry_multiplicity
_atom_site_disorder_assembly
_atom_site_disorder_group
C C10 0.2018(3) -0.0161(2) 0.10080(11) 0.0390(6) Uani d PD 0.824(7) 1 A 1
F F1 0.1438(3) -0.0585(4) 0.04787(14) 0.0360(7) Uani d PDU 0.824(7) 1 A 1
F F2 0.0959(3) -0.0005(3) 0.14211(13) 0.0639(10) Uani d PDU 0.824(7) 1 A 1
F F3 0.2775(3) -0.1073(2) 0.1234(2) 0.0713(10) Uani d PDU 0.824(7) 1 A 1
C C10' 0.2018(3) -0.0161(2) 0.10080(11) 0.0390(6) Uani d PD 0.176(7) 1 A 2
F F1' 0.1146(16) -0.050(2) 0.0558(8) 0.0360(7) Uani d PD 0.176(7) 1 A 2
F F2' 0.1618(18) -0.0399(15) 0.1586(3) 0.0639(10) Uani d PD 0.176(7) 1 A 2
F F3' 0.3022(11) -0.1023(11) 0.0948(8) 0.0713(10) Uani d PD 0.176(7) 1 A 2
F F4 0.36443(14) 0.19344(13) 0.26991(6) 0.0295(3) Uani d . 1 1 A .
F F5 0.55029(14) 0.10401(13) 0.24085(6) 0.0304(3) Uani d . 1 1 A .
F F6 0.55644(16) 0.27288(15) 0.29575(6) 0.0368(4) Uani d . 1 1 A .
O O1 0.31994(19) 0.27116(16) -0.08675(7) 0.0322(4) Uani d D 1 1 . .
H H1o 0.387(3) 0.222(3) -0.0866(17) 0.058 Uiso d D 1 1 . .
O O2 0.05287(17) 0.37519(15) 0.07601(7) 0.0294(4) Uani d . 1 1 A .
O O3 0.11139(19) 0.56561(16) 0.11565(8) 0.0303(4) Uani d . 1 1 A .
N N1 0.3449(2) 0.14152(17) 0.14112(8) 0.0235(4) Uani d . 1 1 A .
N N2 0.1754(2) 0.51397(18) 0.01744(8) 0.0257(4) Uani d . 1 1 A .
C C1 0.2766(2) 0.1044(2) 0.09080(11) 0.0265(5) Uani d . 1 1 . .
C C2 0.2698(2) 0.1688(2) 0.03333(11) 0.0270(5) Uani d . 1 1 A .
H H2 0.2194 0.1357 -0.0011 0.032 Uiso calc R 1 1 . .
C C3 0.3375(2) 0.2811(2) 0.02730(9) 0.0219(5) Uani d . 1 1 . .
C C4 0.4146(2) 0.3242(2) 0.07962(10) 0.0199(4) Uani d . 1 1 A .
C C5 0.4941(2) 0.4353(2) 0.07868(10) 0.0226(4) Uani d . 1 1 . .
H H5 0.4952 0.4858 0.0417 0.027 Uiso calc R 1 1 A .
C C6 0.5686(2) 0.4702(2) 0.13000(11) 0.0273(5) Uani d . 1 1 A .
H H6 0.6216 0.5442 0.1282 0.033 Uiso calc R 1 1 . .
C C7 0.5678(2) 0.3978(2) 0.18567(10) 0.0250(5) Uani d . 1 1 . .
H H7 0.6201 0.4232 0.2211 0.030 Uiso calc R 1 1 A .
C C8 0.4923(2) 0.2916(2) 0.18890(9) 0.0228(5) Uani d . 1 1 A .
C C9 0.4150(2) 0.2504(2) 0.13550(9) 0.0202(4) Uani d . 1 1 . .
C C11 0.4905(2) 0.2163(2) 0.24812(10) 0.0249(5) Uani d . 1 1 . .
C C12 0.3230(2) 0.3538(2) -0.03392(10) 0.0239(5) Uani d . 1 1 A .
H H12 0.3999 0.4139 -0.0385 0.029 Uiso calc R 1 1 . .
C C13 0.1870(2) 0.4255(2) -0.03579(10) 0.0251(5) Uani d . 1 1 . .
H H13 0.1130 0.3625 -0.0311 0.030 Uiso calc R 1 1 A .
C C14 0.2429(3) 0.6364(2) 0.01233(11) 0.0313(5) Uani d . 1 1 . .
H H14A 0.3419 0.6247 0.0165 0.038 Uiso calc R 1 1 A .
H H14B 0.2125 0.6908 0.0474 0.038 Uiso calc R 1 1 . .
C C15 0.2123(3) 0.7003(2) -0.05050(12) 0.0374(6) Uani d . 1 1 A .
H H15A 0.1154 0.7233 -0.0522 0.045 Uiso calc R 1 1 . .
H H15B 0.2663 0.7779 -0.0541 0.045 Uiso calc R 1 1 . .
C C16 0.2459(3) 0.6138(2) -0.10499(12) 0.0363(6) Uani d . 1 1 . .
H H16A 0.3438 0.5946 -0.1047 0.044 Uiso calc R 1 1 A .
H H16B 0.2239 0.6553 -0.1455 0.044 Uiso calc R 1 1 . .
C C17 0.1649(3) 0.4927(2) -0.09901(11) 0.0314(5) Uani d . 1 1 A .
H H17A 0.1908 0.4358 -0.1339 0.038 Uiso calc R 1 1 . .
H H17B 0.0675 0.5121 -0.1037 0.038 Uiso calc R 1 1 . .
C C18 0.1084(2) 0.4769(2) 0.07035(10) 0.0257(5) Uani d . 1 1 . .
C C19 0.0610(2) 0.5418(2) 0.18031(10) 0.0281(5) Uani d . 1 1 . .
C C20 0.1404(3) 0.4359(3) 0.20999(12) 0.0363(6) Uani d . 1 1 A .
H H20A 0.2374 0.4523 0.2055 0.054 Uiso calc R 1 1 . .
H H20B 0.1177 0.3572 0.1887 0.054 Uiso calc R 1 1 . .
H H20C 0.1173 0.4296 0.2549 0.054 Uiso calc R 1 1 . .
C C21 -0.0903(3) 0.5172(3) 0.17923(13) 0.0397(6) Uani d . 1 1 A .
H H21A -0.1256 0.5193 0.2225 0.060 Uiso calc R 1 1 . .
H H21B -0.1075 0.4348 0.1606 0.060 Uiso calc R 1 1 . .
H H21C -0.1353 0.5816 0.1539 0.060 Uiso calc R 1 1 . .
C C22 0.0909(3) 0.6644(3) 0.21311(13) 0.0385(6) Uani d . 1 1 A .
H H22A 0.1879 0.6824 0.2103 0.058 Uiso calc R 1 1 . .
H H22B 0.0643 0.6586 0.2576 0.058 Uiso calc R 1 1 . .
H H22C 0.0398 0.7317 0.1926 0.058 Uiso calc R 1 1 . .

loop_
_atom_site_aniso_label
_atom_site_aniso_U_11
_atom_site_aniso_U_22
_atom_site_aniso_U_33
_atom_site_aniso_U_12
_atom_site_aniso_U_13
_atom_site_aniso_U_23
C10 0.0500(15) 0.0332(13) 0.0339(12) -0.0136(12) -0.0226(12) 0.0086(11)
F1 0.0424(15) 0.0259(10) 0.0397(11) -0.0088(13) -0.0189(12) 0.0016(9)
F2 0.073(2) 0.0671(17) 0.0510(13) -0.0439(16) 0.0102(13) -0.0066(12)
F3 0.0817(16) 0.0321(10) 0.100(2) -0.0239(10) -0.0659(17) 0.0395(14)
C10' 0.0500(15) 0.0332(13) 0.0339(12) -0.0136(12) -0.0226(12) 0.0086(11)
F1' 0.0424(15) 0.0259(10) 0.0397(11) -0.0088(13) -0.0189(12) 0.0016(9)
F2' 0.073(2) 0.0671(17) 0.0510(13) -0.0439(16) 0.0102(13) -0.0066(12)
F3' 0.0817(16) 0.0321(10) 0.100(2) -0.0239(10) -0.0659(17) 0.0395(14)
F4 0.0283(7) 0.0378(8) 0.0224(6) 0.0013(6) 0.0021(5) 0.0022(5)
F5 0.0321(7) 0.0321(7) 0.0269(6) 0.0082(6) -0.0020(6) 0.0041(5)
F6 0.0436(8) 0.0447(8) 0.0222(6) -0.0058(7) -0.0129(6) -0.0034(6)
O1 0.0443(10) 0.0316(9) 0.0205(7) 0.0090(7) -0.0063(7) -0.0056(7)
O2 0.0323(8) 0.0267(8) 0.0292(8) -0.0045(7) 0.0027(7) 0.0001(7)
O3 0.0389(9) 0.0275(8) 0.0246(8) -0.0020(7) 0.0071(7) -0.0027(6)
N1 0.0260(9) 0.0208(9) 0.0237(8) -0.0023(7) -0.0064(8) 0.0003(7)
N2 0.0317(10) 0.0225(9) 0.0229(9) -0.0001(8) 0.0029(8) 0.0004(8)
C1 0.0306(11) 0.0230(11) 0.0259(10) -0.0030(9) -0.0095(9) 0.0006(8)
C2 0.0312(11) 0.0248(11) 0.0250(10) -0.0013(9) -0.0091(9) -0.0005(9)
C3 0.0246(10) 0.0211(10) 0.0199(10) 0.0013(9) -0.0028(8) -0.0022(8)
C4 0.0192(9) 0.0193(10) 0.0211(9) 0.0024(8) 0.0019(8) -0.0026(8)
C5 0.0229(10) 0.0228(10) 0.0221(9) 0.0001(9) 0.0017(8) 0.0006(8)
C6 0.0255(11) 0.0260(11) 0.0304(11) -0.0058(9) 0.0017(9) -0.0031(9)
C7 0.0239(10) 0.0284(12) 0.0226(9) -0.0024(9) -0.0037(8) -0.0070(9)
C8 0.0214(10) 0.0257(11) 0.0213(10) 0.0012(9) -0.0008(8) -0.0035(8)
C9 0.0184(9) 0.0215(10) 0.0207(9) 0.0014(8) -0.0009(8) -0.0023(8)
C11 0.0247(10) 0.0300(11) 0.0201(10) -0.0012(9) -0.0025(8) -0.0018(8)
C12 0.0306(11) 0.0220(11) 0.0190(9) 0.0014(9) -0.0022(9) -0.0012(8)
C13 0.0298(11) 0.0232(12) 0.0223(10) -0.0005(9) -0.0036(9) -0.0004(8)
C14 0.0389(13) 0.0224(11) 0.0326(11) 0.0000(10) 0.0024(10) 0.0025(9)
C15 0.0451(14) 0.0284(13) 0.0388(13) 0.0025(11) 0.0041(11) 0.0102(11)
C16 0.0454(14) 0.0337(14) 0.0298(12) 0.0023(12) 0.0025(11) 0.0120(10)
C17 0.0362(12) 0.0341(13) 0.0241(10) 0.0065(11) -0.0047(10) 0.0024(9)
C18 0.0270(10) 0.0238(11) 0.0262(10) 0.0025(9) -0.0001(9) -0.0009(9)
C19 0.0257(11) 0.0353(13) 0.0233(10) 0.0002(10) 0.0035(9) -0.0002(9)
C20 0.0407(14) 0.0378(14) 0.0305(11) 0.0052(11) -0.0030(11) 0.0020(10)
C21 0.0269(12) 0.0556(17) 0.0365(13) 0.0004(12) 0.0037(10) -0.0108(12)
C22 0.0416(14) 0.0395(14) 0.0344(12) -0.0026(12) 0.0052(11) -0.0119(11)

loop_
_atom_type_symbol
_atom_type_description
_atom_type_scat_dispersion_real
_atom_type_scat_dispersion_imag
_atom_type_scat_source
C C 0.0181 0.0091 'International Tables Vol C Tables 4.2.6.8 and 6.1.1.4'
H H 0.0000 0.0000 'International Tables Vol C Tables 4.2.6.8 and 6.1.1.4'
N N 0.0311 0.0180 'International Tables Vol C Tables 4.2.6.8 and 6.1.1.4'
O O 0.0492 0.0322 'International Tables Vol C Tables 4.2.6.8 and 6.1.1.4'
F F 0.0727 0.0534 'International Tables Vol C Tables 4.2.6.8 and 6.1.1.4'

loop_
_geom_angle_atom_site_label_1
_geom_angle_atom_site_label_2
_geom_angle_atom_site_label_3
_geom_angle
F3 C10 F1 107.2(3)
F3 C10 F2 106.9(3)
F1 C10 F2 104.3(2)
F3 C10 C1 114.1(2)
F1 C10 C1 112.6(3)
F2 C10 C1 111.2(2)
F1' C10' F2' 114.7(11)
F1' C10' C1 116.8(12)
F2' C10' C1 116.6(6)
F1' C10' F3' 102.8(10)
F2' C10' F3' 100.1(8)
C1 C10' F3' 102.1(7)
C12 O1 H1O 111(3)
C18 O3 C19 121.93(18)
C1 N1 C9 116.55(18)
C18 N2 C14 122.69(18)
C18 N2 C13 118.66(19)
C14 N2 C13 118.57(17)
N1 C1 C2 125.2(2)
N1 C1 C10' 113.32(18)
C2 C1 C10' 121.47(19)
N1 C1 C10 113.32(18)
C2 C1 C10 121.47(19)
C3 C2 C1 119.1(2)
C3 C2 H2 120.5
C1 C2 H2 120.5
C2 C3 C4 118.04(19)
C2 C3 C12 118.62(19)
C4 C3 C12 123.32(19)
C3 C4 C9 117.99(19)
C3 C4 C5 123.76(19)
C9 C4 C5 118.23(18)
C6 C5 C4 121.0(2)
C6 C5 H5 119.5
C4 C5 H5 119.5
C5 C6 C7 120.8(2)
C5 C6 H6 119.6
C7 C6 H6 119.6
C8 C7 C6 120.2(2)
C8 C7 H7 119.9
C6 C7 H7 119.9
C7 C8 C9 120.6(2)
C7 C8 C11 119.99(19)
C9 C8 C11 119.39(19)
N1 C9 C4 123.13(18)
N1 C9 C8 117.76(18)
C4 C9 C8 119.12(19)
F6 C11 F5 105.93(18)
F6 C11 F4 105.84(18)
F5 C11 F4 106.39(18)
F6 C11 C8 112.43(19)
F5 C11 C8 112.38(18)
F4 C11 C8 113.30(18)
O1 C12 C3 110.71(18)
O1 C12 C13 105.59(17)
C3 C12 C13 110.95(18)
O1 C12 H12 109.8
C3 C12 H12 109.8
C13 C12 H12 109.8
N2 C13 C17 110.70(18)
N2 C13 C12 111.47(18)
C17 C13 C12 112.22(19)
N2 C13 H13 107.4
C17 C13 H13 107.4
C12 C13 H13 107.4
N2 C14 C15 111.9(2)
N2 C14 H14A 109.2
C15 C14 H14A 109.2
N2 C14 H14B 109.2
C15 C14 H14B 109.2
H14A C14 H14B 107.9
C16 C15 C14 110.2(2)
C16 C15 H15A 109.6
C14 C15 H15A 109.6
C16 C15 H15B 109.6
C14 C15 H15B 109.6
H15A C15 H15B 108.1
C15 C16 C17 109.9(2)
C15 C16 H16A 109.7
C17 C16 H16A 109.7
C15 C16 H16B 109.7
C17 C16 H16B 109.7
H16A C16 H16B 108.2
C16 C17 C13 113.3(2)
C16 C17 H17A 108.9
C13 C17 H17A 108.9
C16 C17 H17B 108.9
C13 C17 H17B 108.9
H17A C17 H17B 107.7
O2 C18 O3 124.4(2)
O2 C18 N2 123.9(2)
O3 C18 N2 111.7(2)
O3 C19 C22 102.08(19)
O3 C19 C20 109.75(19)
C22 C19 C20 110.9(2)
O3 C19 C21 110.4(2)
C22 C19 C21 110.4(2)
C20 C19 C21 112.8(2)
C19 C20 H20A 109.5
C19 C20 H20B 109.5
H20A C20 H20B 109.5
C19 C20 H20C 109.5
H20A C20 H20C 109.5
H20B C20 H20C 109.5
C19 C21 H21A 109.5
C19 C21 H21B 109.5
H21A C21 H21B 109.5
C19 C21 H21C 109.5
H21A C21 H21C 109.5
H21B C21 H21C 109.5
C19 C22 H22A 109.5
C19 C22 H22B 109.5
H22A C22 H22B 109.5
C19 C22 H22C 109.5
H22A C22 H22C 109.5
H22B C22 H22C 109.5

loop_
_geom_bond_atom_site_label_1
_geom_bond_atom_site_label_2
_geom_bond_distance
C10 F3 1.319(3)
C10 F1 1.338(3)
C10 F2 1.374(3)
C10 C1 1.501(3)
C10' F1' 1.335(5)
C10' F2' 1.310(5)
C10' C1 1.501(3)
C10' F3' 1.360(5)
F4 C11 1.352(3)
F5 C11 1.347(3)
F6 C11 1.344(3)
O1 C12 1.425(3)
O1 H1O 0.843(11)
O2 C18 1.225(3)
O3 C18 1.349(3)
O3 C19 1.478(3)
N1 C1 1.322(3)
N1 C9 1.361(3)
N2 C18 1.360(3)
N2 C14 1.474(3)
N2 C13 1.476(3)
C1 C2 1.399(3)
C2 C3 1.381(3)
C2 H2 0.9500
C3 C4 1.421(3)
C3 C12 1.517(3)
C4 C9 1.422(3)
C4 C5 1.425(3)
C5 C6 1.364(3)
C5 H5 0.9500
C6 C7 1.410(3)
C6 H6 0.9500
C7 C8 1.361(3)
C7 H7 0.9500
C8 C9 1.433(3)
C8 C11 1.490(3)
C12 C13 1.548(3)
C12 H12 1.0000
C13 C17 1.534(3)
C13 H13 1.0000
C14 C15 1.526(3)
C14 H14A 0.9900
C14 H14B 0.9900
C15 C16 1.515(4)
C15 H15A 0.9900
C15 H15B 0.9900
C16 C17 1.527(4)
C16 H16A 0.9900
C16 H16B 0.9900
C17 H17A 0.9900
C17 H17B 0.9900
C19 C22 1.513(4)
C19 C20 1.515(4)
C19 C21 1.519(4)
C20 H20A 0.9800
C20 H20B 0.9800
C20 H20C 0.9800
C21 H21A 0.9800
C21 H21B 0.9800
C21 H21C 0.9800
C22 H22A 0.9800
C22 H22B 0.9800
C22 H22C 0.9800

loop_
_geom_hbond_atom_site_label_D
_geom_hbond_atom_site_label_H
_geom_hbond_atom_site_label_A
_geom_hbond_site_symmetry_A
_geom_hbond_distance_DH
_geom_hbond_distance_HA
_geom_hbond_distance_DA
_geom_hbond_angle_DHA
O1 H1o O2 4_555 0.85(3) 1.96(3) 2.794(3) 171(3)

loop_
_geom_torsion_atom_site_label_1
_geom_torsion_atom_site_label_2
_geom_torsion_atom_site_label_3
_geom_torsion_atom_site_label_4
_geom_torsion
C9 N1 C1 C2 -0.8(3)
C9 N1 C1 C10' -179.89(19)
C9 N1 C1 C10 -179.89(19)
F1' C10' C1 N1 170.2(10)
F2' C10' C1 N1 29.4(10)
F3' C10' C1 N1 -78.6(7)
F1' C10' C1 C2 -8.9(10)
F2' C10' C1 C2 -149.7(10)
F3' C10' C1 C2 102.3(7)
F1' C10' C1 C10 0E1(10)
F2' C10' C1 C10 0E1(10)
F3' C10' C1 C10 0E1(5)
F3 C10 C1 N1 -51.6(4)
F1 C10 C1 N1 -174.0(3)
F2 C10 C1 N1 69.4(3)
F3 C10 C1 C2 129.3(3)
F1 C10 C1 C2 6.9(4)
F2 C10 C1 C2 -109.7(3)
F3 C10 C1 C10' 0(16)
F1 C10 C1 C10' 0E1(10)
F2 C10 C1 C10' 0E1(10)
N1 C1 C2 C3 -0.8(4)
C10' C1 C2 C3 178.2(2)
C10 C1 C2 C3 178.2(2)
C1 C2 C3 C4 1.9(3)
C1 C2 C3 C12 -176.6(2)
C2 C3 C4 C9 -1.3(3)
C12 C3 C4 C9 177.02(19)
C2 C3 C4 C5 177.0(2)
C12 C3 C4 C5 -4.7(3)
C3 C4 C5 C6 -178.4(2)
C9 C4 C5 C6 -0.1(3)
C4 C5 C6 C7 -0.6(3)
C5 C6 C7 C8 0.0(3)
C6 C7 C8 C9 1.3(3)
C6 C7 C8 C11 -179.2(2)
C1 N1 C9 C4 1.4(3)
C1 N1 C9 C8 -178.7(2)
C3 C4 C9 N1 -0.3(3)
C5 C4 C9 N1 -178.73(19)
C3 C4 C9 C8 179.82(19)
C5 C4 C9 C8 1.4(3)
C7 C8 C9 N1 178.1(2)
C11 C8 C9 N1 -1.4(3)
C7 C8 C9 C4 -2.1(3)
C11 C8 C9 C4 178.51(19)
C7 C8 C11 F6 6.8(3)
C9 C8 C11 F6 -173.75(19)
C7 C8 C11 F5 -112.6(2)
C9 C8 C11 F5 66.8(3)
C7 C8 C11 F4 126.8(2)
C9 C8 C11 F4 -53.8(3)
C2 C3 C12 O1 -38.0(3)
C4 C3 C12 O1 143.6(2)
C2 C3 C12 C13 78.9(2)
C4 C3 C12 C13 -99.5(2)
C18 N2 C13 C17 138.6(2)
C14 N2 C13 C17 -44.6(3)
C18 N2 C13 C12 -95.8(2)
C14 N2 C13 C12 81.1(2)
O1 C12 C13 N2 179.09(17)
C3 C12 C13 N2 59.1(2)
O1 C12 C13 C17 -56.1(2)
C3 C12 C13 C17 -176.08(19)
C18 N2 C14 C15 -134.8(2)
C13 N2 C14 C15 48.5(3)
N2 C14 C15 C16 -53.7(3)
C14 C15 C16 C17 58.2(3)
C15 C16 C17 C13 -56.3(3)
N2 C13 C17 C16 47.6(3)
C12 C13 C17 C16 -77.6(2)
C19 O3 C18 O2 7.6(3)
C19 O3 C18 N2 -172.07(19)
C14 N2 C18 O2 -179.1(2)
C13 N2 C18 O2 -2.4(3)
C14 N2 C18 O3 0.6(3)
C13 N2 C18 O3 177.28(18)
C18 O3 C19 C22 177.8(2)
C18 O3 C19 C20 60.1(3)
C18 O3 C19 C21 -64.8(3)
